data_2012101
loop_
_publ_author_name
'Subbiah Pandi, A.'
'Velmurugan, D.'
'Shanmuga Sundara Raj, S.'
'Fun, Hoong-Kun'
'Seshadri, P. R.'
'Thirumalai, D.'

_publ_section_title
;10-(4-Fluorophenyl)-3,3,6,6,9-pentamethyl-3,4,6,7,9,10-hexahydroacridine-1,8(2<i>H</i>,5<i>H</i>)-dione
 and
 10-(4-fluorophenyl)-3,3,6,6-tetramethyl-9-propyl-3,4,6,7,9,10-hexahydroacridine-1,8(2<i>H</i>,5<i>H</i>)-dione
;
_journal_issue 7
_journal_name_full 'Acta Crystallographica Section C'
_journal_page_first 821
_journal_page_last 824
_journal_paper_doi 10.1107/S0108270101005662
_journal_volume 57
_journal_year 2001
_chemical_formula_moiety 'C24 H28 F N O2'
_chemical_formula_sum 'C24 H28 F N O2'
_chemical_formula_weight 381.47
_chemical_name_systematic
;
10-(4-Fluorophenyl)-3,3,6,6,9-pentamethyl-3,4,6,7,9,10-hexahydroacridine-
1,8(2H,5H)-dione
;
_space_group_IT_number 14
_symmetry_cell_setting monoclinic
_symmetry_space_group_name_Hall '-P 2ybc'
_symmetry_space_group_name_H-M 'P 1 21/c 1'
_audit_creation_method SHELXL97
_cell_angle_alpha 90
_cell_angle_beta 112.8490(10)
_cell_angle_gamma 90
_cell_formula_units_Z 8
_cell_length_a 17.1481(2)
_cell_length_b 17.39090(10)
_cell_length_c 15.8023(3)
_cell_measurement_reflns_used 8324
_cell_measurement_temperature 293(2)
_cell_measurement_theta_max 28.30
_cell_measurement_theta_min 1.29
_cell_volume 4342.79(10)
_computing_cell_refinement 'SAINT (Siemens, 1996)'
_computing_data_collection 'SMART (Siemens, 1996)'
_computing_data_reduction SAINT
_computing_molecular_graphics 'ZORTEP (Zsolnai, 1997)'
_computing_publication_material 'SHELXL97 and PARST (Nardelli, 1983b, 1995)'
_computing_structure_refinement 'SHELXL97 (Sheldrick, 1997)'
_computing_structure_solution 'SHELXS97 (Sheldrick, 1997)'
_diffrn_ambient_temperature 293(2)
_diffrn_detector_area_resol_mean 8.33
_diffrn_measured_fraction_theta_full .946
_diffrn_measured_fraction_theta_max .946
_diffrn_measurement_device_type 'Siemens SMART CCD area-detector'
_diffrn_measurement_method \w
_diffrn_radiation_monochromator graphite
_diffrn_radiation_source 'fine-focus sealed tube'
_diffrn_radiation_type MoK\a
_diffrn_radiation_wavelength .71073
_diffrn_reflns_av_R_equivalents .075
_diffrn_reflns_av_sigmaI/netI .092
_diffrn_reflns_limit_h_max 22
_diffrn_reflns_limit_h_min -22
_diffrn_reflns_limit_k_max 20
_diffrn_reflns_limit_k_min -23
_diffrn_reflns_limit_l_max 21
_diffrn_reflns_limit_l_min -20
_diffrn_reflns_number 29750
_diffrn_reflns_theta_full 28.30
_diffrn_reflns_theta_max 28.30
_diffrn_reflns_theta_min 1.29
_diffrn_standards_decay_% none
_exptl_absorpt_coefficient_mu .079
_exptl_absorpt_correction_T_max .978
_exptl_absorpt_correction_T_min .963
_exptl_absorpt_correction_type empirical
_exptl_absorpt_process_details '(SADABS; Sheldrick, 1996)'
_exptl_crystal_colour 'pale yellow'
_exptl_crystal_density_diffrn 1.167
_exptl_crystal_density_method 'not measured'
_exptl_crystal_description block
_exptl_crystal_F_000 1632
_exptl_crystal_size_max .48
_exptl_crystal_size_mid .38
_exptl_crystal_size_min .28
_refine_diff_density_max .72
_refine_diff_density_min -.27
_refine_ls_extinction_coef none
_refine_ls_extinction_method none
_refine_ls_goodness_of_fit_ref 1.018
_refine_ls_hydrogen_treatment mixed
_refine_ls_matrix_type full
_refine_ls_number_parameters 505
_refine_ls_number_reflns 10547
_refine_ls_number_restraints 0
_refine_ls_restrained_S_all 1.018
_refine_ls_R_factor_all .153
_refine_ls_R_factor_gt .064
_refine_ls_shift/su_max .001
_refine_ls_shift/su_mean .000
_refine_ls_structure_factor_coef Fsqd
_refine_ls_weighting_details 'w = 1/[\s^2^(Fo^2^)+(0.0504P)^2^+0.0465P] where P=(Fo^2^+2Fc^2^)/3'
_refine_ls_weighting_scheme calc
_refine_ls_wR_factor_ref .188
_reflns_number_gt 4439
_reflns_number_total 10547
_reflns_threshold_expression I>2\s(I)
_cod_data_source_file na1517.cif
_cod_data_source_block I
_cod_depositor_comments
;
The following automatic conversions were performed:
'_symmetry_cell_setting' value 'Monoclinic' changed to 'monoclinic'
according to '/home/saulius/struct/CIF-dictionaries/cif_core.dic'
dictionary named 'cif_core.dic' version 2.4.1 from 2010-06-29.

Automatic conversion script
Id: cif_fix_enum 1527 2010-12-29 10:47:43Z saulius 

The following automatic conversions were performed:

'_symmetry_cell_setting' value 'Monoclinic' changed to 'monoclinic'
according to /home/saulius/struct/CIF-dictionaries/cif_core.dic
dictionary named 'cif_core.dic' version 2.4.1 from 2010-06-29.

Automatic conversion script
Id: cif_fix_values 1715 2011-07-08 13:25:40Z adriana 
;
_cod_original_sg_symbol_H-M 'P 21/c'
_cod_database_code 2012101
_cod_database_fobs_code 2012101

loop_
_symmetry_equiv_pos_as_xyz
'x, y, z'
'-x, y+1/2, -z+1/2'
'-x, -y, -z'
'x, -y-1/2, z-1/2'

loop_
_atom_site_label
_atom_site_fract_x
_atom_site_fract_y
_atom_site_fract_z
_atom_site_U_iso_or_equiv
_atom_site_adp_type
_atom_site_calc_flag
_atom_site_refinement_flags
_atom_site_occupancy
_atom_site_disorder_assembly
_atom_site_disorder_group
_atom_site_type_symbol
F1A .13594(12) .48518(11) .62816(10) .1049(6) Uani d . 1 . . F
O1A -.04953(16) .19049(14) .05127(15) .1204(9) Uani d . 1 . . O
O2A .21222(15) .32224(12) .06847(14) .1017(8) Uani d . 1 . . O
C1A -.0312(2) .20976(19) .1306(2) .0937(10) Uani d . 1 . . C
C2A -.0707(3) .1713(2) .1906(2) .1371(17) Uani d . 1 . . C
H2A1 -.1256 .1512 .1511 .164 Uiso calc R 1 . . H
H2A2 -.0356 .1278 .2212 .164 Uiso calc R 1 . . H
C3A -.0820(2) .2205(2) .2609(2) .0919(10) Uani d . 1 . . C
C4A -.00306(19) .26358(17) .31629(18) .0843(9) Uani d . 1 . . C
H4A1 .0338 .2300 .3641 .101 Uiso calc R 1 . . H
H4A2 -.0179 .3068 .3459 .101 Uiso calc R 1 . . H
C5A .25277(15) .39325(13) .33123(15) .0542(6) Uani d . 1 . . C
H5A1 .2864 .3538 .3728 .065 Uiso calc R 1 . . H
H5A2 .2410 .4329 .3678 .065 Uiso calc R 1 . . H
C6A .30431(15) .42835(12) .28041(15) .0508(6) Uani d . 1 . . C
C7A .30978(17) .36812(13) .21246(17) .0638(7) Uani d . 1 . . C
H7A1 .3400 .3898 .1774 .077 Uiso calc R 1 . . H
H7A2 .3418 .3243 .2463 .077 Uiso calc R 1 . . H
C8A .22443(19) .34141(14) .14764(18) .0669(7) Uani d . 1 . . C
C9A .06903(19) .31306(17) .11792(17) .0757(8) Uani d . 1 . . C
H9A .0736 .2776 .0718 .091 Uiso calc R 1 . . H
N10A .10945(12) .34586(10) .30430(12) .0529(5) Uani d . 1 . . N
C11A .17107(15) .35877(12) .26816(15) .0489(6) Uani d . 1 . . C
C12A .15673(16) .33728(13) .18143(15) .0580(6) Uani d . 1 . . C
C13A .02875(17) .27178(15) .17348(17) .0693(7) Uani d . 1 . . C
C14A .04458(16) .29298(14) .26059(16) .0615(7) Uani d . 1 . . C
C15A -.1479(3) .2855(3) .2019(3) .171(2) Uani d . 1 . . C
H15A -.2001 .2616 .1634 .257 Uiso calc R 1 . . H
H15B -.1244 .3127 .1644 .257 Uiso calc R 1 . . H
H15C -.1584 .3210 .2428 .257 Uiso calc R 1 . . H
C16A -.1222(2) .1842(2) .3200(2) .1227(14) Uani d . 1 . . C
H16A -.1725 .1573 .2819 .184 Uiso calc R 1 . . H
H16B -.1366 .2233 .3542 .184 Uiso calc R 1 . . H
H16C -.0832 .1486 .3617 .184 Uiso calc R 1 . . H
C17A .26336(18) .50188(13) .23096(18) .0704(7) Uani d . 1 . . C
H17A .2607 .5388 .2749 .106 Uiso calc R 1 . . H
H17B .2072 .4908 .1877 .106 Uiso calc R 1 . . H
H17C .2963 .5224 .1991 .106 Uiso calc R 1 . . H
C18A .39378(16) .44616(14) .35001(18) .0683(7) Uani d . 1 . . C
H18A .3909 .4841 .3928 .102 Uiso calc R 1 . . H
H18B .4274 .4655 .3183 .102 Uiso calc R 1 . . H
H18C .4191 .4001 .3825 .102 Uiso calc R 1 . . H
C19A .11745(14) .38134(13) .39024(14) .0485(5) Uani d . 1 . . C
C20A .08155(16) .45255(13) .38764(16) .0578(6) Uani d . 1 . . C
H20A .0527 .4768 .3317 .069 Uiso calc R 1 . . H
C21A .08855(17) .48780(15) .46870(19) .0686(7) Uani d . 1 . . C
H21A .0649 .5360 .4682 .082 Uiso calc R 1 . . H
C22A .13082(18) .45028(17) .54920(17) .0669(7) Uani d . 1 . . C
C23A .16696(18) .38007(17) .55324(17) .0709(7) Uani d . 1 . . C
H23A .1956 .3560 .6094 .085 Uiso calc R 1 . . H
C24A .16023(16) .34540(14) .47259(15) .0588(6) Uani d . 1 . . C
H24A .1847 .2975 .4738 .071 Uiso calc R 1 . . H
C25A .0171(2) .3831(2) .0690(2) .1142(12) Uani d . 1 . . C
H25A -.0380 .3667 .0277 .171 Uiso calc R 1 . . H
H25B .0452 .4087 .0349 .171 Uiso calc R 1 . . H
H25C .0117 .4178 .1135 .171 Uiso calc R 1 . . H
F1B .27680(11) .57834(10) .45252(9) .0968(6) Uani d . 1 . . F
O1B .41827(13) .50994(11) 1.11475(11) .0866(6) Uani d . 1 . . O
O2B .57048(15) .74826(11) 1.09019(11) .0950(7) Uani d . 1 . . O
C1B .38697(17) .50616(15) 1.03059(17) .0636(7) Uani d . 1 . . C
C2B .34041(19) .43501(15) .98335(17) .0740(8) Uani d . 1 . . C
H2B1 .3127 .4126 1.0206 .089 Uiso calc R 1 . . H
H2B2 .3812 .3979 .9797 .089 Uiso calc R 1 . . H
C3B .27400(18) .44897(14) .88664(17) .0667(7) Uani d . 1 . . C
C4B .31815(16) .49122(14) .83246(15) .0623(7) Uani d . 1 . . C
H4B1 .3558 .4557 .8196 .075 Uiso calc R 1 . . H
H4B2 .2758 .5078 .7741 .075 Uiso calc R 1 . . H
C5B .47969(16) .71803(12) .80993(15) .0569(6) Uani d . 1 . . C
H5B1 .4333 .7281 .7517 .068 Uiso calc R 1 . . H
H5B2 .5211 .6870 .7975 .068 Uiso calc R 1 . . H
C6B .52057(17) .79446(12) .85185(15) .0592(7) Uani d . 1 . . C
C7B .58246(18) .77902(14) .94911(15) .0678(7) Uani d . 1 . . C
H7B1 .6288 .7481 .9471 .081 Uiso calc R 1 . . H
H7B2 .6058 .8275 .9783 .081 Uiso calc R 1 . . H
C8B .54295(18) .73831(13) 1.00602(15) .0650(7) Uani d . 1 . . C
C9B .43613(17) .64231(14) 1.01983(15) .0601(7) Uani d . 1 . . C
H9B .4820 .6291 1.0783 .072 Uiso calc R 1 . . H
N10B .38747(12) .61528(10) .82829(11) .0480(5) Uani d . 1 . . N
C11B .44670(15) .67302(11) .87033(14) .0467(5) Uani d . 1 . . C
C12B .47461(16) .68423(12) .96164(14) .0526(6) Uani d . 1 . . C
C13B .39633(15) .56911(13) .97379(14) .0528(6) Uani d . 1 . . C
C14B .36831(14) .56006(12) .88194(14) .0479(5) Uani d . 1 . . C
C18B .5680(2) .82851(15) .79618(17) .0864(9) Uani d . 1 . . C
H18D .5288 .8382 .7345 .130 Uiso calc R 1 . . H
H18E .6104 .7929 .7953 .130 Uiso calc R 1 . . H
H18F .5945 .8759 .8238 .130 Uiso calc R 1 . . H
C17B .4532(2) .85122(16) .8533(2) .0985(11) Uani d . 1 . . C
H17D .4135 .8602 .7917 .148 Uiso calc R 1 . . H
H17E .4796 .8989 .8801 .148 Uiso calc R 1 . . H
H17F .4241 .8303 .8891 .148 Uiso calc R 1 . . H
C16B .2403(2) .37132(17) .84113(19) .0974(11) Uani d . 1 . . C
H16D .2125 .3452 .8752 .146 Uiso calc R 1 . . H
H16E .2865 .3405 .8405 .146 Uiso calc R 1 . . H
H16F .2007 .3796 .7793 .146 Uiso calc R 1 . . H
C15B .20056(19) .49684(19) .8898(2) .0939(10) Uani d . 1 . . C
H15D .1736 .4697 .9239 .141 Uiso calc R 1 . . H
H15E .1603 .5057 .8284 .141 Uiso calc R 1 . . H
H15F .2216 .5452 .9190 .141 Uiso calc R 1 . . H
C19B .35848(14) .60444(12) .72964(13) .0444(5) Uani d . 1 . . C
C20B .28648(15) .64148(14) .67204(15) .0587(6) Uani d . 1 . . C
H20B .2566 .6727 .6968 .070 Uiso calc R 1 . . H
C21B .25804(16) .63282(14) .57779(15) .0632(7) Uani d . 1 . . C
H21B .2095 .6578 .5386 .076 Uiso calc R 1 . . H
C22B .30327(17) .58668(14) .54457(14) .0590(6) Uani d . 1 . . C
C23B .37488(17) .54952(14) .59984(16) .0617(7) Uani d . 1 . . C
H23B .4046 .5187 .5745 .074 Uiso calc R 1 . . H
C24B .40297(15) .55817(13) .69396(15) .0541(6) Uani d . 1 . . C
H24B .4515 .5329 .7327 .065 Uiso calc R 1 . . H
C25B .3734(2) .69308(18) 1.0408(2) .0953(10) Uani d . 1 . . C
H25D .4014 .7391 1.0712 .143 Uiso calc R 1 . . H
H25E .3518 .6657 1.0798 .143 Uiso calc R 1 . . H
H25F .3275 .7064 .9845 .143 Uiso calc R 1 . . H

loop_
_atom_site_aniso_label
_atom_site_aniso_U_11
_atom_site_aniso_U_22
_atom_site_aniso_U_33
_atom_site_aniso_U_12
_atom_site_aniso_U_13
_atom_site_aniso_U_23
F1A .1169(15) .1396(15) .0615(10) -.0050(11) .0383(10) -.0366(10)
O1A .135(2) .142(2) .0807(15) -.0678(16) .0380(15) -.0541(14)
O2A .141(2) .1099(16) .0813(14) -.0488(14) .0735(15) -.0463(12)
C1A .099(3) .106(2) .070(2) -.0447(19) .0257(18) -.0282(18)
C2A .159(4) .144(3) .103(3) -.099(3) .045(3) -.034(3)
C3A .083(2) .119(3) .081(2) -.056(2) .0391(19) -.031(2)
C4A .088(2) .098(2) .0657(18) -.0433(17) .0293(16) -.0102(15)
C5A .0563(16) .0584(14) .0478(13) -.0097(11) .0201(12) -.0057(11)
C6A .0588(16) .0428(12) .0557(14) -.0031(10) .0277(12) -.0013(10)
C7A .077(2) .0546(15) .0741(17) .0004(12) .0444(16) -.0023(13)
C8A .099(2) .0546(15) .0617(16) -.0160(14) .0474(16) -.0139(13)
C9A .086(2) .094(2) .0487(14) -.0264(16) .0277(15) -.0183(14)
N10A .0590(13) .0580(12) .0439(11) -.0181(9) .0223(10) -.0102(9)
C11A .0584(16) .0432(12) .0460(13) -.0073(10) .0212(12) -.0042(10)
C12A .0715(18) .0561(14) .0473(14) -.0129(12) .0239(13) -.0098(11)
C13A .0723(19) .0778(18) .0526(15) -.0292(14) .0187(14) -.0161(13)
C14A .0632(18) .0643(15) .0547(15) -.0226(12) .0204(13) -.0095(12)
C15A .076(3) .273(6) .157(4) .014(3) .037(3) .052(4)
C16A .111(3) .150(3) .100(3) -.074(3) .033(2) .000(2)
C17A .088(2) .0474(14) .0771(18) -.0021(13) .0332(16) .0060(12)
C18A .0593(18) .0695(17) .0786(18) -.0120(13) .0294(15) .0049(13)
C19A .0488(14) .0555(14) .0430(13) -.0156(11) .0198(11) -.0067(11)
C20A .0604(17) .0611(16) .0510(14) -.0033(12) .0207(12) .0011(12)
C21A .070(2) .0701(17) .0712(18) -.0016(13) .0336(15) -.0112(15)
C22A .0676(19) .092(2) .0433(15) -.0150(15) .0241(14) -.0197(14)
C23A .075(2) .089(2) .0415(14) -.0057(15) .0147(13) -.0001(13)
C24A .0673(18) .0616(15) .0463(14) -.0017(12) .0208(12) .0021(12)
C25A .105(3) .142(3) .067(2) -.016(2) .0017(19) .028(2)
F1B .1103(14) .1356(15) .0318(8) .0088(10) .0137(8) -.0114(8)
O1B .1111(17) .1052(15) .0386(10) -.0094(12) .0237(10) .0162(10)
O2B .144(2) .0862(13) .0374(10) -.0312(12) .0164(11) -.0117(9)
C1B .0719(19) .0762(18) .0438(14) .0047(14) .0235(13) .0115(13)
C2B .092(2) .0739(18) .0566(16) -.0041(15) .0296(15) .0171(14)
C3B .078(2) .0675(17) .0534(15) -.0088(14) .0246(14) .0093(12)
C4B .0757(19) .0657(16) .0450(14) -.0076(13) .0229(13) .0012(12)
C5B .0747(18) .0518(14) .0410(13) -.0033(12) .0190(12) -.0021(11)
C6B .091(2) .0393(12) .0399(12) .0007(12) .0181(13) -.0006(10)
C7B .090(2) .0517(14) .0502(15) -.0103(13) .0148(14) -.0018(12)
C8B .094(2) .0509(14) .0365(13) .0011(13) .0106(13) -.0034(11)
C9B .0791(19) .0675(16) .0326(12) .0049(13) .0205(12) -.0020(11)
N10B .0597(13) .0527(11) .0295(9) -.0005(9) .0149(9) .0008(8)
C11B .0604(16) .0431(12) .0352(11) .0092(10) .0173(11) -.0004(9)
C12B .0720(17) .0487(13) .0334(12) .0074(11) .0163(11) -.0011(10)
C13B .0636(17) .0578(14) .0376(12) .0067(11) .0205(11) .0050(10)
C14B .0534(15) .0531(13) .0380(12) .0053(10) .0184(11) .0037(10)
C18B .133(3) .0632(17) .0612(17) -.0259(16) .0363(18) -.0025(13)
C17B .130(3) .0608(18) .098(2) .0314(17) .036(2) .0069(16)
C16B .122(3) .085(2) .076(2) -.0336(18) .0287(19) .0098(16)
C15B .072(2) .115(2) .098(2) -.0006(18) .0368(19) .0146(19)
C19B .0498(14) .0487(12) .0312(11) .0006(10) .0120(10) -.0019(9)
C20B .0589(17) .0733(16) .0422(13) .0160(12) .0177(12) -.0002(12)
C21B .0594(17) .0784(17) .0414(13) .0129(13) .0084(12) .0072(12)
C22B .0685(18) .0746(16) .0287(12) -.0044(13) .0133(12) -.0066(11)
C23B .0670(18) .0733(17) .0449(14) .0083(13) .0219(13) -.0144(12)
C24B .0575(16) .0590(14) .0410(13) .0105(11) .0139(11) -.0033(11)
C25B .119(3) .103(2) .079(2) .0127(19) .055(2) -.0173(17)

loop_
_atom_type_symbol
_atom_type_description
_atom_type_scat_dispersion_real
_atom_type_scat_dispersion_imag
_atom_type_scat_source
C C .0181 .0091 'International Tables Vol C Tables 4.2.6.8 and 6.1.1.4'
H H .0000 .0000 'International Tables Vol C Tables 4.2.6.8 and 6.1.1.4'
N N .0311 .0180 'International Tables Vol C Tables 4.2.6.8 and 6.1.1.4'
O O .0492 .0322 'International Tables Vol C Tables 4.2.6.8 and 6.1.1.4'
F F .0727 .0534 'International Tables Vol C Tables 4.2.6.8 and 6.1.1.4'

loop_
_geom_angle_atom_site_label_1
_geom_angle_atom_site_label_2
_geom_angle_atom_site_label_3
_geom_angle
_geom_angle_publ_flag
O1A C1A C13A 122.3(3) ?
O1A C1A C2A 121.6(3) ?
C13A C1A C2A 116.1(2) ?
C3A C2A C1A 115.8(3) ?
C3A C2A H2A1 108.3 ?
C1A C2A H2A1 108.3 ?
C3A C2A H2A2 108.3 ?
C1A C2A H2A2 108.3 ?
H2A1 C2A H2A2 107.4 ?
C2A C3A C4A 112.2(3) ?
C2A C3A C16A 116.8(3) ?
C4A C3A C16A 112.2(2) ?
C2A C3A C15A 103.8(3) ?
C4A C3A C15A 105.0(3) ?
C16A C3A C15A 105.5(3) ?
C3A C4A C14A 113.7(2) ?
C3A C4A H4A1 108.8 ?
C14A C4A H4A1 108.8 ?
C3A C4A H4A2 108.8 ?
C14A C4A H4A2 108.8 ?
H4A1 C4A H4A2 107.7 ?
C11A C5A C6A 113.11(18) ?
C11A C5A H5A1 109.0 ?
C6A C5A H5A1 109.0 ?
C11A C5A H5A2 109.0 ?
C6A C5A H5A2 109.0 ?
H5A1 C5A H5A2 107.8 ?
C17A C6A C7A 110.93(19) ?
C17A C6A C18A 109.43(19) ?
C7A C6A C18A 108.98(19) ?
C17A C6A C5A 111.03(19) ?
C7A C6A C5A 107.47(17) ?
C18A C6A C5A 108.95(18) ?
C8A C7A C6A 112.5(2) ?
C8A C7A H7A1 109.1 ?
C6A C7A H7A1 109.1 ?
C8A C7A H7A2 109.1 ?
C6A C7A H7A2 109.1 ?
H7A1 C7A H7A2 107.8 ?
O2A C8A C12A 120.9(3) ?
O2A C8A C7A 121.0(2) ?
C12A C8A C7A 118.1(2) ?
C13A C9A C12A 108.2(2) ?
C13A C9A C25A 111.7(3) ?
C12A C9A C25A 110.4(2) ?
C13A C9A H9A 108.9 ?
C12A C9A H9A 108.9 ?
C25A C9A H9A 108.9 ?
C11A N10A C14A 118.98(18) yes
C11A N10A C19A 120.14(17) yes
C14A N10A C19A 120.64(17) yes
C12A C11A N10A 120.1(2) ?
C12A C11A C5A 122.9(2) ?
N10A C11A C5A 116.93(18) ?
C11A C12A C8A 120.2(2) ?
C11A C12A C9A 119.7(2) ?
C8A C12A C9A 120.1(2) ?
C14A C13A C1A 120.1(2) ?
C14A C13A C9A 120.9(2) ?
C1A C13A C9A 119.0(2) ?
C13A C14A N10A 119.3(2) ?
C13A C14A C4A 124.4(2) ?
N10A C14A C4A 116.25(19) ?
C3A C15A H15A 109.5 ?
C3A C15A H15B 109.5 ?
H15A C15A H15B 109.5 ?
C3A C15A H15C 109.5 ?
H15A C15A H15C 109.5 ?
H15B C15A H15C 109.5 ?
C3A C16A H16A 109.5 ?
C3A C16A H16B 109.5 ?
H16A C16A H16B 109.5 ?
C3A C16A H16C 109.5 ?
H16A C16A H16C 109.5 ?
H16B C16A H16C 109.5 ?
C6A C17A H17A 109.5 ?
C6A C17A H17B 109.5 ?
H17A C17A H17B 109.5 ?
C6A C17A H17C 109.5 ?
H17A C17A H17C 109.5 ?
H17B C17A H17C 109.5 ?
C6A C18A H18A 109.5 ?
C6A C18A H18B 109.5 ?
H18A C18A H18B 109.5 ?
C6A C18A H18C 109.5 ?
H18A C18A H18C 109.5 ?
H18B C18A H18C 109.5 ?
C24A C19A C20A 120.4(2) ?
C24A C19A N10A 121.1(2) ?
C20A C19A N10A 118.5(2) ?
C19A C20A C21A 119.6(2) ?
C19A C20A H20A 120.2 ?
C21A C20A H20A 120.2 ?
C22A C21A C20A 118.5(2) ?
C22A C21A H21A 120.8 ?
C20A C21A H21A 120.8 ?
F1A C22A C23A 119.5(3) ?
F1A C22A C21A 117.7(3) ?
C23A C22A C21A 122.8(2) ?
C22A C23A C24A 118.6(2) ?
C22A C23A H23A 120.7 ?
C24A C23A H23A 120.7 ?
C19A C24A C23A 120.1(2) ?
C19A C24A H24A 119.9 ?
C23A C24A H24A 119.9 ?
C9A C25A H25A 109.5 ?
C9A C25A H25B 109.5 ?
H25A C25A H25B 109.5 ?
C9A C25A H25C 109.5 ?
H25A C25A H25C 109.5 ?
H25B C25A H25C 109.5 ?
O1B C1B C13B 121.2(2) ?
O1B C1B C2B 120.4(2) ?
C13B C1B C2B 118.3(2) ?
C1B C2B C3B 114.3(2) ?
C1B C2B H2B1 108.7 ?
C3B C2B H2B1 108.7 ?
C1B C2B H2B2 108.7 ?
C3B C2B H2B2 108.7 ?
H2B1 C2B H2B2 107.6 ?
C15B C3B C2B 111.0(2) ?
C15B C3B C4B 110.4(2) ?
C2B C3B C4B 107.3(2) ?
C15B C3B C16B 109.3(3) ?
C2B C3B C16B 109.1(2) ?
C4B C3B C16B 109.8(2) ?
C14B C4B C3B 113.46(19) ?
C14B C4B H4B1 108.9 ?
C3B C4B H4B1 108.9 ?
C14B C4B H4B2 108.9 ?
C3B C4B H4B2 108.9 ?
H4B1 C4B H4B2 107.7 ?
C11B C5B C6B 113.56(17) ?
C11B C5B H5B1 108.9 ?
C6B C5B H5B1 108.9 ?
C11B C5B H5B2 108.9 ?
C6B C5B H5B2 108.9 ?
H5B1 C5B H5B2 107.7 ?
C7B C6B C17B 109.6(2) ?
C7B C6B C5B 107.96(18) ?
C17B C6B C5B 110.3(2) ?
C7B C6B C18B 109.4(2) ?
C17B C6B C18B 109.5(2) ?
C5B C6B C18B 110.12(18) ?
C8B C7B C6B 113.0(2) ?
C8B C7B H7B1 109.0 ?
C6B C7B H7B1 109.0 ?
C8B C7B H7B2 109.0 ?
C6B C7B H7B2 109.0 ?
H7B1 C7B H7B2 107.8 ?
O2B C8B C12B 120.5(2) ?
O2B C8B C7B 120.4(2) ?
C12B C8B C7B 118.98(19) ?
C13B C9B C12B 109.86(17) ?
C13B C9B C25B 111.8(2) ?
C12B C9B C25B 111.4(2) ?
C13B C9B H9B 107.9 ?
C12B C9B H9B 107.9 ?
C25B C9B H9B 107.9 ?
C11B N10B C14B 120.13(16) yes
C11B N10B C19B 119.04(17) yes
C14B N10B C19B 119.81(17) yes
C12B C11B N10B 120.21(19) ?
C12B C11B C5B 122.7(2) ?
N10B C11B C5B 117.05(17) ?
C11B C12B C8B 119.7(2) ?
C11B C12B C9B 121.7(2) ?
C8B C12B C9B 118.65(19) ?
C14B C13B C1B 119.6(2) ?
C14B C13B C9B 121.9(2) ?
C1B C13B C9B 118.49(19) ?
C13B C14B N10B 120.1(2) ?
C13B C14B C4B 123.0(2) ?
N10B C14B C4B 116.87(17) ?
C6B C18B H18D 109.5 ?
C6B C18B H18E 109.5 ?
H18D C18B H18E 109.5 ?
C6B C18B H18F 109.5 ?
H18D C18B H18F 109.5 ?
H18E C18B H18F 109.5 ?
C6B C17B H17D 109.5 ?
C6B C17B H17E 109.5 ?
H17D C17B H17E 109.5 ?
C6B C17B H17F 109.5 ?
H17D C17B H17F 109.5 ?
H17E C17B H17F 109.5 ?
C3B C16B H16D 109.5 ?
C3B C16B H16E 109.5 ?
H16D C16B H16E 109.5 ?
C3B C16B H16F 109.5 ?
H16D C16B H16F 109.5 ?
H16E C16B H16F 109.5 ?
C3B C15B H15D 109.5 ?
C3B C15B H15E 109.5 ?
H15D C15B H15E 109.5 ?
C3B C15B H15F 109.5 ?
H15D C15B H15F 109.5 ?
H15E C15B H15F 109.5 ?
C24B C19B C20B 120.13(19) ?
C24B C19B N10B 120.26(19) ?
C20B C19B N10B 119.60(19) ?
C19B C20B C21B 120.8(2) ?
C19B C20B H20B 119.6 ?
C21B C20B H20B 119.6 ?
C22B C21B C20B 117.8(2) ?
C22B C21B H21B 121.1 ?
C20B C21B H21B 121.1 ?
F1B C22B C21B 118.4(2) ?
F1B C22B C23B 118.8(2) ?
C21B C22B C23B 122.8(2) ?
C22B C23B C24B 119.3(2) ?
C22B C23B H23B 120.4 ?
C24B C23B H23B 120.4 ?
C19B C24B C23B 119.3(2) ?
C19B C24B H24B 120.4 ?
C23B C24B H24B 120.4 ?
C9B C25B H25D 109.5 ?
C9B C25B H25E 109.5 ?
H25D C25B H25E 109.5 ?
C9B C25B H25F 109.5 ?
H25D C25B H25F 109.5 ?
H25E C25B H25F 109.5 ?

loop_
_geom_bond_atom_site_label_1
_geom_bond_atom_site_label_2
_geom_bond_site_symmetry_2
_geom_bond_distance
_geom_bond_publ_flag
F1A C22A . 1.359(3) yes
O1A C1A . 1.216(3) yes
O2A C8A . 1.232(3) yes
C1A C13A . 1.462(4) ?
C1A C2A . 1.517(4) ?
C2A C3A . 1.475(4) ?
C2A H2A1 . .9700 ?
C2A H2A2 . .9700 ?
C3A C4A . 1.496(4) ?
C3A C16A . 1.499(4) ?
C3A C15A . 1.615(6) ?
C4A C14A . 1.504(3) ?
C4A H4A1 . .9700 ?
C4A H4A2 . .9700 ?
C5A C11A . 1.494(3) ?
C5A C6A . 1.533(3) ?
C5A H5A1 . .9700 ?
C5A H5A2 . .9700 ?
C6A C17A . 1.521(3) ?
C6A C7A . 1.529(3) ?
C6A C18A . 1.533(3) ?
C7A C8A . 1.498(4) ?
C7A H7A1 . .9700 ?
C7A H7A2 . .9700 ?
C8A C12A . 1.456(3) ?
C9A C13A . 1.495(3) ?
C9A C12A . 1.508(3) ?
C9A C25A . 1.529(4) ?
C9A H9A . .9800 ?
N10A C11A . 1.401(3) yes
N10A C14A . 1.401(3) yes
N10A C19A . 1.449(3) yes
C11A C12A . 1.348(3) ?
C13A C14A . 1.347(3) ?
C15A H15A . .9600 ?
C15A H15B . .9600 ?
C15A H15C . .9600 ?
C16A H16A . .9600 ?
C16A H16B . .9600 ?
C16A H16C . .9600 ?
C17A H17A . .9600 ?
C17A H17B . .9600 ?
C17A H17C . .9600 ?
C18A H18A . .9600 ?
C18A H18B . .9600 ?
C18A H18C . .9600 ?
C19A C24A . 1.371(3) ?
C19A C20A . 1.377(3) ?
C20A C21A . 1.383(3) ?
C20A H20A . .9300 ?
C21A C22A . 1.361(4) ?
C21A H21A . .9300 ?
C22A C23A . 1.359(4) ?
C23A C24A . 1.374(3) ?
C23A H23A . .9300 ?
C24A H24A . .9300 ?
C25A H25A . .9600 ?
C25A H25B . .9600 ?
C25A H25C . .9600 ?
F1B C22B . 1.353(2) yes
O1B C1B . 1.227(3) yes
O2B C8B . 1.239(2) yes
C1B C13B . 1.464(3) ?
C1B C2B . 1.504(4) ?
C2B C3B . 1.530(3) ?
C2B H2B1 . .9700 ?
C2B H2B2 . .9700 ?
C3B C15B . 1.526(4) ?
C3B C4B . 1.533(3) ?
C3B C16B . 1.534(4) ?
C4B C14B . 1.504(3) ?
C4B H4B1 . .9700 ?
C4B H4B2 . .9700 ?
C5B C11B . 1.504(3) ?
C5B C6B . 1.529(3) ?
C5B H5B1 . .9700 ?
C5B H5B2 . .9700 ?
C6B C7B . 1.515(3) ?
C6B C17B . 1.527(4) ?
C6B C18B . 1.530(3) ?
C7B C8B . 1.497(3) ?
C7B H7B1 . .9700 ?
C7B H7B2 . .9700 ?
C8B C12B . 1.453(3) ?
C9B C13B . 1.493(3) ?
C9B C12B . 1.511(3) ?
C9B C25B . 1.524(4) ?
C9B H9B . .9800 ?
N10B C11B . 1.399(3) yes
N10B C14B . 1.402(2) yes
N10B C19B . 1.453(2) yes
C11B C12B . 1.346(3) ?
C13B C14B . 1.349(3) ?
C18B H18D . .9600 ?
C18B H18E . .9600 ?
C18B H18F . .9600 ?
C17B H17D . .9600 ?
C17B H17E . .9600 ?
C17B H17F . .9600 ?
C16B H16D . .9600 ?
C16B H16E . .9600 ?
C16B H16F . .9600 ?
C15B H15D . .9600 ?
C15B H15E . .9600 ?
C15B H15F . .9600 ?
C19B C24B . 1.372(3) ?
C19B C20B . 1.377(3) ?
C20B C21B . 1.384(3) ?
C20B H20B . .9300 ?
C21B C22B . 1.355(3) ?
C21B H21B . .9300 ?
C22B C23B . 1.362(3) ?
C23B C24B . 1.382(3) ?
C23B H23B . .9300 ?
C24B H24B . .9300 ?
C25B H25D . .9600 ?
C25B H25E . .9600 ?
C25B H25F . .9600 ?

loop_
_geom_hbond_atom_site_label_D
_geom_hbond_atom_site_label_H
_geom_hbond_atom_site_label_A
_geom_hbond_site_symmetry_A
_geom_hbond_distance_DH
_geom_hbond_distance_HA
_geom_hbond_distance_DA
_geom_hbond_angle_DHA
C9A H9A O1A 1 .98 2.51 2.850(4) 100
C9A H9A O2A 1 .98 2.52 2.856(5) 100
C9B H9B O1B 1 .98 2.51 2.828(4) 98
C9B H9B O2B 1 .98 2.53 2.819(3) 97
C24A H24A O2A 4_566 .93 2.50 3.247(3) 138

loop_
_geom_torsion_atom_site_label_1
_geom_torsion_atom_site_label_2
_geom_torsion_atom_site_label_3
_geom_torsion_atom_site_label_4
_geom_torsion
O1A C1A C2A C3A -148.3(4)
C13A C1A C2A C3A 30.8(5)
C1A C2A C3A C4A -49.5(5)
C1A C2A C3A C16A 179.0(3)
C1A C2A C3A C15A 63.4(4)
C2A C3A C4A C14A 39.4(4)
C16A C3A C4A C14A 173.2(3)
C15A C3A C4A C14A -72.7(3)
C11A C5A C6A C17A 71.5(2)
C11A C5A C6A C7A -50.0(3)
C11A C5A C6A C18A -167.92(19)
C17A C6A C7A C8A -65.3(3)
C18A C6A C7A C8A 174.19(19)
C5A C6A C7A C8A 56.3(3)
C6A C7A C8A O2A 147.7(2)
C6A C7A C8A C12A -33.5(3)
C14A N10A C11A C12A 17.3(3)
C19A N10A C11A C12A -168.4(2)
C14A N10A C11A C5A -159.9(2)
C19A N10A C11A C5A 14.4(3)
C6A C5A C11A C12A 21.0(3)
C6A C5A C11A N10A -161.89(19)
N10A C11A C12A C8A -172.0(2)
C5A C11A C12A C8A 5.0(4)
N10A C11A C12A C9A 11.3(3)
C5A C11A C12A C9A -171.7(2)
O2A C8A C12A C11A -179.7(2)
C7A C8A C12A C11A 1.5(3)
O2A C8A C12A C9A -3.1(4)
C7A C8A C12A C9A 178.1(2)
C13A C9A C12A C11A -35.1(3)
C25A C9A C12A C11A 87.3(3)
C13A C9A C12A C8A 148.2(2)
C25A C9A C12A C8A -89.3(3)
O1A C1A C13A C14A 177.5(3)
C2A C1A C13A C14A -1.6(5)
O1A C1A C13A C9A .0(5)
C2A C1A C13A C9A -179.1(3)
C12A C9A C13A C14A 34.8(4)
C25A C9A C13A C14A -86.9(3)
C12A C9A C13A C1A -147.8(3)
C25A C9A C13A C1A 90.6(3)
C1A C13A C14A N10A 172.3(3)
C9A C13A C14A N10A -10.2(4)
C1A C13A C14A C4A -7.6(5)
C9A C13A C14A C4A 169.8(3)
C11A N10A C14A C13A -18.0(4)
C19A N10A C14A C13A 167.7(2)
C11A N10A C14A C4A 162.0(2)
C19A N10A C14A C4A -12.3(3)
C3A C4A C14A C13A -11.9(5)
C3A C4A C14A N10A 168.1(3)
C11A N10A C19A C24A -89.3(3)
C14A N10A C19A C24A 85.0(3)
C11A N10A C19A C20A 90.3(3)
C14A N10A C19A C20A -95.5(3)
C24A C19A C20A C21A -.2(4)
N10A C19A C20A C21A -179.8(2)
C19A C20A C21A C22A -.3(4)
C20A C21A C22A F1A -179.0(2)
C20A C21A C22A C23A .6(4)
F1A C22A C23A C24A 179.3(2)
C21A C22A C23A C24A -.3(4)
C20A C19A C24A C23A .5(4)
N10A C19A C24A C23A -179.9(2)
C22A C23A C24A C19A -.3(4)
O1B C1B C2B C3B 154.3(2)
C13B C1B C2B C3B -27.8(3)
C1B C2B C3B C15B -67.5(3)
C1B C2B C3B C4B 53.2(3)
C1B C2B C3B C16B 172.1(2)
C15B C3B C4B C14B 71.2(3)
C2B C3B C4B C14B -49.9(3)
C16B C3B C4B C14B -168.3(2)
C11B C5B C6B C7B 49.1(3)
C11B C5B C6B C17B -70.6(3)
C11B C5B C6B C18B 168.5(2)
C17B C6B C7B C8B 65.7(3)
C5B C6B C7B C8B -54.4(3)
C18B C6B C7B C8B -174.2(2)
C6B C7B C8B O2B -150.6(2)
C6B C7B C8B C12B 32.3(3)
C14B N10B C11B C12B -11.6(3)
C19B N10B C11B C12B -179.98(19)
C14B N10B C11B C5B 165.59(19)
C19B N10B C11B C5B -2.8(3)
C6B C5B C11B C12B -21.4(3)
C6B C5B C11B N10B 161.5(2)
N10B C11B C12B C8B 173.1(2)
C5B C11B C12B C8B -3.9(3)
N10B C11B C12B C9B -7.4(3)
C5B C11B C12B C9B 175.6(2)
O2B C8B C12B C11B -178.6(2)
C7B C8B C12B C11B -1.6(3)
O2B C8B C12B C9B 1.8(4)
C7B C8B C12B C9B 178.9(2)
C13B C9B C12B C11B 24.4(3)
C25B C9B C12B C11B -100.0(3)
C13B C9B C12B C8B -156.1(2)
C25B C9B C12B C8B 79.5(3)
O1B C1B C13B C14B 173.6(2)
C2B C1B C13B C14B -4.3(4)
O1B C1B C13B C9B -7.1(4)
C2B C1B C13B C9B 175.0(2)
C12B C9B C13B C14B -25.6(3)
C25B C9B C13B C14B 98.6(3)
C12B C9B C13B C1B 155.1(2)
C25B C9B C13B C1B -80.7(3)
C1B C13B C14B N10B -171.0(2)
C9B C13B C14B N10B 9.7(3)
C1B C13B C14B C4B 7.4(4)
C9B C13B C14B C4B -171.9(2)
C11B N10B C14B C13B 10.5(3)
C19B N10B C14B C13B 178.8(2)
C11B N10B C14B C4B -167.9(2)
C19B N10B C14B C4B .4(3)
C3B C4B C14B C13B 21.6(3)
C3B C4B C14B N10B -160.0(2)
C11B N10B C19B C24B 86.5(3)
C14B N10B C19B C24B -81.9(3)
C11B N10B C19B C20B -92.8(3)
C14B N10B C19B C20B 98.7(2)
C24B C19B C20B C21B -.1(4)
N10B C19B C20B C21B 179.3(2)
C19B C20B C21B C22B .2(4)
C20B C21B C22B F1B -179.2(2)
C20B C21B C22B C23B -.4(4)
F1B C22B C23B C24B 179.4(2)
C21B C22B C23B C24B .6(4)
C20B C19B C24B C23B .3(3)
N10B C19B C24B C23B -179.1(2)
C22B C23B C24B C19B -.5(4)

loop_
_cod_related_entry_id
_cod_related_entry_database
_cod_related_entry_code
1 ChemSpider 21376756
